data_2236830
loop_
_publ_author_name
'Sreenivasa, S.'
'ManojKumar, K. E.'
'Shet Prakash, M.'
'Suchetan, P. A.'
'Palakshamurthy, B. S.'

_publ_section_title
;
 4-Methyl-2,6-bis(pyrrolidin-1-yl)pyrimidine
;
_journal_coeditor_code BV2214
_journal_issue 12
_journal_name_full 'Acta Crystallographica Section E'
_journal_page_first o3440
_journal_paper_doi 10.1107/S160053681204740X
_journal_volume 68
_journal_year 2012
_chemical_formula_iupac 'C13 H20 N4'
_chemical_formula_moiety 'C13 H20 N4'
_chemical_formula_sum 'C13 H20 N4'
_chemical_formula_weight 232.33
_chemical_melting_point 446
_chemical_name_systematic
;
4-Methyl-2,6-bis(pyrrolidin-1-yl)pyrimidine
;
_space_group_IT_number 2
_symmetry_cell_setting triclinic
_symmetry_space_group_name_Hall '-P 1'
_symmetry_space_group_name_H-M 'P -1'
_atom_sites_solution_hydrogens geom
_atom_sites_solution_primary direct
_atom_sites_solution_secondary difmap
_audit_creation_method 'WinGX routine CIF_UPDATE'
_cell_angle_alpha 79.10(3)
_cell_angle_beta 86.05(3)
_cell_angle_gamma 85.72(3)
_cell_formula_units_Z 2
_cell_length_a 6.344(3)
_cell_length_b 8.766(4)
_cell_length_c 12.056(6)
_cell_measurement_reflns_used 1600
_cell_measurement_temperature 296(2)
_cell_measurement_theta_min 25
_cell_volume 655.5(5)
_computing_cell_refinement 'APEX2 and SAINT (Bruker, 2009)'
_computing_data_collection 'APEX2 (Bruker, 2009)'
_computing_data_reduction 'SAINT (Bruker, 2009)'
_computing_molecular_graphics 'ORTEP-3 (Farrugia, 2012)'
_computing_publication_material 'SHELXL97 (Sheldrick, 2008)'
_computing_structure_refinement 'SHELXL97 (Sheldrick, 2008)'
_computing_structure_solution 'SHELXS97 (Sheldrick, 2008)'
_diffrn_ambient_temperature 296(2)
_diffrn_detector_area_resol_mean 1.03
_diffrn_measured_fraction_theta_full 0.992
_diffrn_measured_fraction_theta_max 0.992
_diffrn_measurement_device_type 'Bruker SMART X2S'
_diffrn_measurement_method 'phi and \w scans'
_diffrn_radiation_monochromator graphite
_diffrn_radiation_source 'fine-focus steel tube'
_diffrn_radiation_type MoK\a
_diffrn_radiation_wavelength 0.71073
_diffrn_reflns_av_R_equivalents 0.0218
_diffrn_reflns_limit_h_max 7
_diffrn_reflns_limit_h_min -7
_diffrn_reflns_limit_k_max 10
_diffrn_reflns_limit_k_min -10
_diffrn_reflns_limit_l_max 14
_diffrn_reflns_limit_l_min -14
_diffrn_reflns_number 8712
_diffrn_reflns_theta_full 25
_diffrn_reflns_theta_max 25
_diffrn_reflns_theta_min 1.72
_diffrn_standards_number 2320
_exptl_absorpt_coefficient_mu 0.073
_exptl_absorpt_correction_T_max 0.999
_exptl_absorpt_correction_T_min 0.986
_exptl_absorpt_correction_type multi-scan
_exptl_absorpt_process_details '(SADABS; Bruker, 2009)'
_exptl_crystal_colour Colorless
_exptl_crystal_density_diffrn 1.177
_exptl_crystal_density_method 'not measured'
_exptl_crystal_description Prism
_exptl_crystal_F_000 252
_exptl_crystal_size_max 0.2
_exptl_crystal_size_mid 0.18
_exptl_crystal_size_min 0.02
_refine_diff_density_max 0.243
_refine_diff_density_min -0.199
_refine_ls_extinction_method none
_refine_ls_goodness_of_fit_ref 1.133
_refine_ls_hydrogen_treatment constr
_refine_ls_matrix_type full
_refine_ls_number_constraints 0
_refine_ls_number_parameters 155
_refine_ls_number_reflns 2302
_refine_ls_number_restraints 0
_refine_ls_restrained_S_all 1.133
_refine_ls_R_factor_all 0.0897
_refine_ls_R_factor_gt 0.066
_refine_ls_shift/su_max 0.009
_refine_ls_shift/su_mean 0
_refine_ls_structure_factor_coef Fsqd
_refine_ls_weighting_details 'calc w=1/[\s^2^(Fo^2^)+(0.1307P)^2^+0.0781P] where P=(Fo^2^+2Fc^2^)/3'
_refine_ls_weighting_scheme calc
_refine_ls_wR_factor_ref 0.2271
_reflns_number_gt 1600
_reflns_number_total 2302
_reflns_threshold_expression I>2\s(I)
_cod_data_source_file bv2214.cif
_cod_data_source_block I
_cod_original_cell_volume 655.6(6)
_cod_database_code 2236830
_cod_database_fobs_code 2236830

loop_
_symmetry_equiv_pos_as_xyz
'x, y, z'
'-x, -y, -z'

loop_
_atom_site_type_symbol
_atom_site_label
_atom_site_fract_x
_atom_site_fract_y
_atom_site_fract_z
_atom_site_U_iso_or_equiv
_atom_site_adp_type
_atom_site_calc_flag
_atom_site_refinement_flags
_atom_site_occupancy
N N1 0.1352(3) 0.2849(2) 0.09361(17) 0.0628(6) Uani d . 1
N N2 0.0463(3) 0.4541(2) 0.21449(16) 0.0540(5) Uani d . 1
N N3 -0.0420(3) 0.6226(2) 0.33585(17) 0.0645(6) Uani d . 1
N N4 -0.1692(3) 0.2415(2) 0.21113(17) 0.0642(6) Uani d . 1
C C3 0.4251(5) 0.2730(3) -0.0331(3) 0.0869(9) Uani d . 1
H H3A 0.4825 0.3359 -0.102 0.104 Uiso calc R 1
H H3B 0.5404 0.2102 0.0052 0.104 Uiso calc R 1
C C4 0.3118(4) 0.3748(3) 0.0424(2) 0.0619(7) Uani d . 1
H H4A 0.4029 0.3928 0.0994 0.074 Uiso calc R 1
H H4B 0.2625 0.4743 -0.001 0.074 Uiso calc R 1
C C5 0.0014(3) 0.3283(2) 0.17442(19) 0.0535(6) Uani d . 1
C C6 -0.0892(3) 0.4968(2) 0.29357(18) 0.0534(6) Uani d . 1
C C13 -0.1759(4) 0.6913(3) 0.4170(2) 0.0730(7) Uani d . 1
H H13A -0.1876 0.6202 0.489 0.088 Uiso calc R 1
H H13B -0.3164 0.72 0.3899 0.088 Uiso calc R 1
C C12 -0.0658(6) 0.8320(4) 0.4279(3) 0.1077(12) Uani d . 1
H H12A -0.1492 0.9254 0.3963 0.129 Uiso calc R 1
H H12B -0.0487 0.8332 0.507 0.129 Uiso calc R 1
C C2 0.2664(5) 0.1735(3) -0.0592(3) 0.0875(9) Uani d . 1
H H2A 0.3319 0.0727 -0.0683 0.105 Uiso calc R 1
H H2B 0.2005 0.2212 -0.1287 0.105 Uiso calc R 1
C C1 0.1062(5) 0.1559(3) 0.0377(2) 0.0761(8) Uani d . 1
H H1A -0.0358 0.162 0.0114 0.091 Uiso calc R 1
H H1B 0.1307 0.0571 0.0885 0.091 Uiso calc R 1
C C10 0.1473(4) 0.7058(3) 0.2981(2) 0.0695(7) Uani d . 1
H H10A 0.1459 0.7517 0.2183 0.083 Uiso calc R 1
H H10B 0.2742 0.6376 0.3112 0.083 Uiso calc R 1
C C9 -0.4898(4) 0.2017(3) 0.3329(2) 0.0803(8) Uani d . 1
H H9A -0.4633 0.1377 0.4051 0.121 Uiso calc R 1
H H9B -0.5157 0.1369 0.28 0.121 Uiso calc R 1
H H9C -0.6114 0.2717 0.3406 0.121 Uiso calc R 1
C C7 -0.2678(3) 0.4204(3) 0.33417(18) 0.0538(6) Uani d . 1
H H7 -0.361 0.4543 0.3887 0.065 Uiso calc R 1
C C8 -0.3015(3) 0.2932(3) 0.29089(19) 0.0567(6) Uani d . 1
C C11 0.1343(7) 0.8278(5) 0.3691(3) 0.1257(14) Uani d . 1
H H11A 0.2446 0.8058 0.4228 0.151 Uiso calc R 1
H H11B 0.156 0.9284 0.3216 0.151 Uiso calc R 1

loop_
_atom_site_aniso_label
_atom_site_aniso_U_11
_atom_site_aniso_U_22
_atom_site_aniso_U_33
_atom_site_aniso_U_12
_atom_site_aniso_U_13
_atom_site_aniso_U_23
N1 0.0602(12) 0.0608(11) 0.0737(13) -0.0221(9) 0.0104(10) -0.0268(10)
N2 0.0506(10) 0.0520(10) 0.0626(11) -0.0116(8) -0.0004(8) -0.0165(8)
N3 0.0629(12) 0.0625(11) 0.0740(13) -0.0178(9) 0.0070(10) -0.0262(10)
N4 0.0583(12) 0.0643(12) 0.0729(13) -0.0192(9) -0.0014(10) -0.0147(10)
C3 0.091(2) 0.0830(18) 0.0925(19) -0.0260(15) 0.0268(16) -0.0346(15)
C4 0.0580(14) 0.0593(13) 0.0705(15) -0.0163(11) 0.0054(11) -0.0156(11)
C5 0.0503(12) 0.0501(12) 0.0620(13) -0.0119(9) -0.0048(10) -0.0114(10)
C6 0.0514(12) 0.0509(12) 0.0585(13) -0.0055(9) -0.0055(10) -0.0101(10)
C13 0.0802(17) 0.0687(15) 0.0744(16) -0.0084(13) 0.0074(13) -0.0268(13)
C12 0.101(2) 0.089(2) 0.148(3) -0.0174(17) 0.020(2) -0.064(2)
C2 0.094(2) 0.0767(18) 0.101(2) -0.0113(15) 0.0081(17) -0.0419(16)
C1 0.0868(18) 0.0655(15) 0.0851(17) -0.0225(13) 0.0056(15) -0.0336(13)
C10 0.0694(15) 0.0633(14) 0.0805(17) -0.0199(12) -0.0011(13) -0.0202(13)
C9 0.0626(15) 0.0877(18) 0.0879(18) -0.0281(13) 0.0078(13) -0.0044(15)
C7 0.0492(12) 0.0566(12) 0.0560(13) -0.0066(10) 0.0063(10) -0.0135(10)
C8 0.0467(12) 0.0611(13) 0.0599(13) -0.0095(10) -0.0023(10) -0.0026(11)
C11 0.152(3) 0.120(3) 0.129(3) -0.076(2) 0.049(3) -0.077(2)

loop_
_atom_type_symbol
_atom_type_description
_atom_type_scat_dispersion_real
_atom_type_scat_dispersion_imag
_atom_type_scat_source
C C 0.0033 0.0016 'International Tables Vol C Tables 4.2.6.8 and 6.1.1.4'
H H 0 0 'International Tables Vol C Tables 4.2.6.8 and 6.1.1.4'
N N 0.0061 0.0033 'International Tables Vol C Tables 4.2.6.8 and 6.1.1.4'

loop_
_geom_angle_atom_site_label_1
_geom_angle_atom_site_label_2
_geom_angle_atom_site_label_3
_geom_angle
C5 N1 C1 124.27(19)
C5 N1 C4 123.00(19)
C1 N1 C4 112.31(19)
C6 N2 C5 116.30(18)
C6 N3 C13 124.4(2)
C6 N3 C10 122.3(2)
C13 N3 C10 113.3(2)
C8 N4 C5 115.7(2)
C2 C3 C4 106.1(2)
C2 C3 H3A 110.5
C4 C3 H3A 110.5
C2 C3 H3B 110.5
C4 C3 H3B 110.5
H3A C3 H3B 108.7
N1 C4 C3 103.21(19)
N1 C4 H4A 111.1
C3 C4 H4A 111.1
N1 C4 H4B 111.1
C3 C4 H4B 111.1
H4A C4 H4B 109.1
N1 C5 N2 116.98(19)
N1 C5 N4 118.4(2)
N2 C5 N4 124.6(2)
N2 C6 N3 116.4(2)
N2 C6 C7 123.7(2)
N3 C6 C7 119.8(2)
N3 C13 C12 103.8(2)
N3 C13 H13A 111
C12 C13 H13A 111
N3 C13 H13B 111
C12 C13 H13B 111
H13A C13 H13B 109
C11 C12 C13 108.7(3)
C11 C12 H12A 110
C13 C12 H12A 110
C11 C12 H12B 110
C13 C12 H12B 110
H12A C12 H12B 108.3
C3 C2 C1 106.7(2)
C3 C2 H2A 110.4
C1 C2 H2A 110.4
C3 C2 H2B 110.4
C1 C2 H2B 110.4
H2A C2 H2B 108.6
N1 C1 C2 104.37(19)
N1 C1 H1A 110.9
C2 C1 H1A 110.9
N1 C1 H1B 110.9
C2 C1 H1B 110.9
H1A C1 H1B 108.9
N3 C10 C11 102.9(2)
N3 C10 H10A 111.2
C11 C10 H10A 111.2
N3 C10 H10B 111.2
C11 C10 H10B 111.2
H10A C10 H10B 109.1
C8 C9 H9A 109.5
C8 C9 H9B 109.5
H9A C9 H9B 109.5
C8 C9 H9C 109.5
H9A C9 H9C 109.5
H9B C9 H9C 109.5
C8 C7 C6 116.7(2)
C8 C7 H7 121.7
C6 C7 H7 121.7
N4 C8 C7 123.0(2)
N4 C8 C9 117.2(2)
C7 C8 C9 119.8(2)
C12 C11 C10 110.0(3)
C12 C11 H11A 109.7
C10 C11 H11A 109.7
C12 C11 H11B 109.7
C10 C11 H11B 109.7
H11A C11 H11B 108.2

loop_
_geom_bond_atom_site_label_1
_geom_bond_atom_site_label_2
_geom_bond_distance
N1 C5 1.339(3)
N1 C1 1.451(3)
N1 C4 1.452(3)
N2 C6 1.328(3)
N2 C5 1.341(3)
N3 C6 1.360(3)
N3 C13 1.440(3)
N3 C10 1.453(3)
N4 C8 1.353(3)
N4 C5 1.369(3)
C3 C2 1.467(4)
C3 C4 1.505(3)
C3 H3A 0.97
C3 H3B 0.97
C4 H4A 0.97
C4 H4B 0.97
C6 C7 1.373(3)
C13 C12 1.492(4)
C13 H13A 0.97
C13 H13B 0.97
C12 C11 1.412(5)
C12 H12A 0.97
C12 H12B 0.97
C2 C1 1.488(4)
C2 H2A 0.97
C2 H2B 0.97
C1 H1A 0.97
C1 H1B 0.97
C10 C11 1.486(4)
C10 H10A 0.97
C10 H10B 0.97
C9 C8 1.494(3)
C9 H9A 0.96
C9 H9B 0.96
C9 H9C 0.96
C7 C8 1.354(3)
C7 H7 0.93
C11 H11A 0.97
C11 H11B 0.97

loop_
_geom_hbond_atom_site_label_D
_geom_hbond_atom_site_label_H
_geom_hbond_atom_site_label_A
_geom_hbond_site_symmetry_A
_geom_hbond_distance_DH
_geom_hbond_distance_HA
_geom_hbond_distance_DA
_geom_hbond_angle_DHA
_geom_hbond_publ_flag
C2 H2B N3 2_565 0.970000 2.82 3.793(2) 175 yes
C9 H9C N2 1_455 0.960000 2.93 3.742(2) 143 yes

loop_
_cod_related_entry_id
_cod_related_entry_database
_cod_related_entry_code
1 ChemSpider 11432597
